data_7117143
loop_
_publ_author_name
'Chengling Song'
'Yajing Ling'
'Yunlong Feng'
'Wei Zhou'
'Taner Yildirim'
'Yabing He'

_publ_section_title
;
 A NbO-type metal-organic framework exhibiting high deliverable capacity
 for methane storage
;
_journal_name_full Chem.Commun.
_journal_page_first 8508
_journal_paper_doi 10.1039/C5cc01055A
_journal_volume 51
_journal_year 2015
_chemical_formula_moiety 'C12 H5 Cu O5, 3(C3 H7 N O), 3.5(H2 O)'
_chemical_formula_sum 'C21 H33 Cu N3 O11.5'
_chemical_formula_weight 575
_chemical_name_systematic
; 
 ? 
;
_space_group_IT_number 166
_symmetry_cell_setting trigonal
_symmetry_space_group_name_Hall '-R 3 2"'
_symmetry_space_group_name_H-M 'R -3 m :H'
_atom_sites_solution_hydrogens geom
_atom_sites_solution_primary direct
_atom_sites_solution_secondary difmap
_audit_creation_method SHELXL-97
_audit_update_record
;
2015-04-08 deposited with the CCDC.
2015-04-09 downloaded from the CCDC.
;
_cell_angle_alpha 90.00
_cell_angle_beta 90.00
_cell_angle_gamma 120.00
_cell_formula_units_Z 18
_cell_length_a 18.4830(17)
_cell_length_b 18.4830(17)
_cell_length_c 46.758(11)
_cell_measurement_temperature 150
_cell_volume 13833(4)
_computing_cell_refinement 'SAINT+ ver. (Bruker, 2001)'
_computing_data_collection 'APEX2  (Bruker, 2008)'
_computing_data_reduction 'SAINT+ ver. (Bruker, 2001)'
_computing_molecular_graphics 'SHELXTL (Sheldrick, 2008)'
_computing_publication_material 'SHELXTL (Sheldrick, 2008)'
_computing_structure_refinement 'SHELXL-97 (Sheldrick, 2008)'
_computing_structure_solution 'SHELXS-97 (Sheldrick, 2008)'
_diffrn_ambient_temperature 150
_diffrn_measured_fraction_theta_full 1.000
_diffrn_measured_fraction_theta_max 1.000
_diffrn_measurement_device_type 'Bruker SMART APEX II CCD area detector'
_diffrn_measurement_method 'phi and omega scans'
_diffrn_radiation_monochromator graphite
_diffrn_radiation_source 'fine-focus sealed tube'
_diffrn_radiation_type MoK\a
_diffrn_radiation_wavelength 0.71073
_diffrn_reflns_av_R_equivalents 0.4795
_diffrn_reflns_av_unetI/netI 0.2103
_diffrn_reflns_limit_h_max 21
_diffrn_reflns_limit_h_min -21
_diffrn_reflns_limit_k_max 21
_diffrn_reflns_limit_k_min -20
_diffrn_reflns_limit_l_max 55
_diffrn_reflns_limit_l_min -55
_diffrn_reflns_number 35186
_diffrn_reflns_theta_full 25.02
_diffrn_reflns_theta_max 25.02
_diffrn_reflns_theta_min 1.31
_exptl_absorpt_coefficient_mu 0.764
_exptl_absorpt_correction_T_max 21.966
_exptl_absorpt_correction_T_min 2.1075
_exptl_absorpt_correction_type multi-scan
_exptl_absorpt_process_details sadabs
_exptl_crystal_colour blue
_exptl_crystal_density_diffrn 1.242
_exptl_crystal_density_method 'not measured'
_exptl_crystal_description block
_exptl_crystal_F_000 2628
_exptl_crystal_size_max 0.06
_exptl_crystal_size_mid 0.04
_exptl_crystal_size_min 0.03
_platon_squeeze_details
;
?
;
_refine_diff_density_max 0.623
_refine_diff_density_min -0.883
_refine_diff_density_rms 0.145
_refine_ls_extinction_method none
_refine_ls_goodness_of_fit_ref 1.072
_refine_ls_hydrogen_treatment mixed
_refine_ls_matrix_type full
_refine_ls_number_parameters 124
_refine_ls_number_reflns 3006
_refine_ls_number_restraints 46
_refine_ls_restrained_S_all 1.069
_refine_ls_R_factor_all 0.1515
_refine_ls_R_factor_gt 0.1081
_refine_ls_shift/su_max 0.000
_refine_ls_shift/su_mean 0.000
_refine_ls_structure_factor_coef Fsqd
_refine_ls_weighting_details 'calc w=1/[\s^2^(Fo^2^)+(0.1320P)^2^+0.0000P] where P=(Fo^2^+2Fc^2^)/3'
_refine_ls_weighting_scheme calc
_refine_ls_wR_factor_gt 0.2625
_refine_ls_wR_factor_ref 0.2771
_reflns_number_gt 1923
_reflns_number_total 3006
_reflns_threshold_expression >2sigma(I)
_cod_data_source_file c5cc01055a2.cif
_cod_data_source_block 7
_cod_original_sg_symbol_H-M r-3m
_cod_database_code 7117143

loop_
_symmetry_equiv_pos_as_xyz
'x, y, z'
'-y, x-y, z'
'-x+y, -x, z'
'y, x, -z'
'-x, -x+y, -z'
'x-y, -y, -z'
'x+2/3, y+1/3, z+1/3'
'-y+2/3, x-y+1/3, z+1/3'
'-x+y+2/3, -x+1/3, z+1/3'
'y+2/3, x+1/3, -z+1/3'
'-x+2/3, -x+y+1/3, -z+1/3'
'x-y+2/3, -y+1/3, -z+1/3'
'x+1/3, y+2/3, z+2/3'
'-y+1/3, x-y+2/3, z+2/3'
'-x+y+1/3, -x+2/3, z+2/3'
'y+1/3, x+2/3, -z+2/3'
'-x+1/3, -x+y+2/3, -z+2/3'
'x-y+1/3, -y+2/3, -z+2/3'
'-x, -y, -z'
'y, -x+y, -z'
'x-y, x, -z'
'-y, -x, z'
'x, x-y, z'
'-x+y, y, z'
'-x+2/3, -y+1/3, -z+1/3'
'y+2/3, -x+y+1/3, -z+1/3'
'x-y+2/3, x+1/3, -z+1/3'
'-y+2/3, -x+1/3, z+1/3'
'x+2/3, x-y+1/3, z+1/3'
'-x+y+2/3, y+1/3, z+1/3'
'-x+1/3, -y+2/3, -z+2/3'
'y+1/3, -x+y+2/3, -z+2/3'
'x-y+1/3, x+2/3, -z+2/3'
'-y+1/3, -x+2/3, z+2/3'
'x+1/3, x-y+2/3, z+2/3'
'-x+y+1/3, y+2/3, z+2/3'

loop_
_atom_site_label
_atom_site_type_symbol
_atom_site_fract_x
_atom_site_fract_y
_atom_site_fract_z
_atom_site_U_iso_or_equiv
_atom_site_adp_type
_atom_site_occupancy
_atom_site_symmetry_multiplicity
_atom_site_calc_flag
_atom_site_refinement_flags
_atom_site_disorder_assembly
_atom_site_disorder_group
Cu1 Cu 0.38183(5) 0.19092(3) 0.189753(18) 0.0592(5) Uani 1 2 d S . .
O1 O 0.4438(2) 0.2961(3) 0.16876(9) 0.0767(14) Uani 1 1 d . A -1
O2 O 0.3624(3) 0.2546(3) 0.13003(9) 0.0816(15) Uani 1 1 d . . -1
O1W O 0.4509(6) 0.2254(3) 0.22882(18) 0.142(4) Uani 1 2 d S A .
C1 C 0.4259(4) 0.3068(5) 0.14339(13) 0.079(2) Uani 1 1 d . . .
C2 C 0.4839(4) 0.3850(5) 0.12959(13) 0.076(2) Uani 1 1 d D A .
C3 C 0.5554(3) 0.4446(3) 0.14344(18) 0.071(3) Uani 1 2 d SD . .
H3 H 0.5637 0.4363 0.1625 0.085 Uiso 1 2 calc SR A .
C4 C 0.4711(5) 0.3986(5) 0.10124(15) 0.092(3) Uani 1 1 d D . .
H4 H 0.4233 0.3592 0.0918 0.110 Uiso 1 1 calc R A .
C5 C 0.5294(4) 0.4706(4) 0.0868(2) 0.096(4) Uani 1 2 d SD . .
C6 C 0.5155(15) 0.4845(15) 0.0579(4) 0.145(12) Uani 0.50 2 d SPD . .
C7 C 0.5087(11) 0.4913(11) 0.0333(4) 0.145(12) Uani 0.50 2 d SPD . .
C8 C 0.5000 0.5000 0.0000 0.185(12) Uani 1 4 d SDU . .
C9 C 0.4634(15) 0.4303(11) -0.0176(4) 0.160(19) Uani 0.25 1 d PDU . .
H9 H 0.4431 0.3755 -0.0097 0.192 Uiso 0.25 1 d PR . .
C10 C 0.4545(19) 0.4420(13) -0.0466(4) 0.108(11) Uani 0.25 1 d PDU . .
H10 H 0.4297 0.3950 -0.0593 0.129 Uiso 0.25 1 d PR A .
C11 C 0.4792(12) 0.5208(12) -0.0563(4) 0.095(10) Uani 0.50 2 d SPD . .
C12 C 0.517(2) 0.5891(13) -0.0389(5) 0.121(13) Uani 0.25 1 d PDU . .
H12 H 0.5371 0.6438 -0.0468 0.145 Uiso 0.25 1 d PR A .
C13 C 0.533(2) 0.5799(10) -0.0104(5) 0.155(12) Uani 0.25 1 d PDU . .
H13 H 0.5635 0.6278 0.0017 0.186 Uiso 0.25 1 d PR . .

loop_
_atom_site_aniso_label
_atom_site_aniso_U_11
_atom_site_aniso_U_22
_atom_site_aniso_U_33
_atom_site_aniso_U_23
_atom_site_aniso_U_13
_atom_site_aniso_U_12
Cu1 0.0285(6) 0.1008(9) 0.0242(5) -0.00247(18) -0.0049(4) 0.0143(3)
O1 0.049(2) 0.088(3) 0.056(3) 0.011(2) 0.002(2) 0.006(2)
O2 0.053(3) 0.108(4) 0.045(2) 0.014(2) -0.007(2) 0.011(3)
O1W 0.124(7) 0.181(7) 0.101(6) -0.046(3) -0.091(6) 0.062(3)
C1 0.054(4) 0.127(7) 0.044(4) 0.012(4) 0.006(3) 0.036(4)
C2 0.061(4) 0.094(5) 0.046(4) 0.013(3) 0.003(3) 0.020(4)
C3 0.073(4) 0.073(4) 0.045(5) -0.004(2) 0.004(2) 0.021(5)
C4 0.075(5) 0.094(6) 0.057(4) 0.000(4) -0.008(4) 0.005(4)
C5 0.097(6) 0.097(6) 0.055(6) 0.013(3) -0.013(3) 0.020(7)
C6 0.125(12) 0.125(12) 0.071(14) 0.044(10) -0.044(10) -0.022(16)
C7 0.125(12) 0.125(12) 0.071(14) 0.044(10) -0.044(10) -0.022(16)
C8 0.185(15) 0.185(15) 0.110(19) 0.044(11) -0.044(11) 0.04(2)
C9 0.160(19) 0.160(19) 0.160(19) 0.0000(10) -0.0001(10) 0.080(9)
C10 0.107(14) 0.107(14) 0.091(13) 0.002(9) -0.011(9) 0.040(9)
C11 0.090(14) 0.090(14) 0.052(18) 0.018(9) -0.018(9) 0.005(16)
C12 0.125(15) 0.120(15) 0.104(15) 0.017(9) -0.009(9) 0.050(10)
C13 0.155(12) 0.155(12) 0.155(12) 0.0002(10) -0.0001(10) 0.077(6)

loop_
_atom_type_symbol
_atom_type_description
_atom_type_scat_dispersion_real
_atom_type_scat_dispersion_imag
_atom_type_scat_source
C C 0.0033 0.0016 'International Tables Vol C Tables 4.2.6.8 and 6.1.1.4'
H H 0.0000 0.0000 'International Tables Vol C Tables 4.2.6.8 and 6.1.1.4'
Cu Cu 0.3201 1.2651 'International Tables Vol C Tables 4.2.6.8 and 6.1.1.4'
N N 0.0061 0.0033 'International Tables Vol C Tables 4.2.6.8 and 6.1.1.4'
O O 0.0106 0.0060 'International Tables Vol C Tables 4.2.6.8 and 6.1.1.4'

loop_
_geom_angle_atom_site_label_1
_geom_angle_atom_site_label_2
_geom_angle_atom_site_label_3
_geom_angle
_geom_angle_site_symmetry_1
_geom_angle_site_symmetry_3
O2 Cu1 O2 88.4(3) 25 11
O2 Cu1 O1 89.9(2) 25 23
O2 Cu1 O1 167.40(18) 11 23
O2 Cu1 O1 167.40(18) 25 .
O2 Cu1 O1 89.9(2) 11 .
O1 Cu1 O1 89.0(3) 23 .
O2 Cu1 O1W 93.0(2) 25 .
O2 Cu1 O1W 93.0(2) 11 .
O1 Cu1 O1W 99.6(2) 23 .
O1 Cu1 O1W 99.6(2) . .
O2 Cu1 Cu1 83.79(13) 25 25
O2 Cu1 Cu1 83.78(13) 11 25
O1 Cu1 Cu1 83.62(13) 23 25
O1 Cu1 Cu1 83.62(13) . 25
O1W Cu1 Cu1 175.5(3) . 25
C1 O1 Cu1 123.6(5) . .
C1 O2 Cu1 124.5(5) . 25
O2 C1 O1 124.2(7) . .
O2 C1 C2 119.1(6) . .
O1 C1 C2 116.7(6) . .
C3 C2 C4 118.8(7) . .
C3 C2 C1 121.2(6) . .
C4 C2 C1 119.8(6) . .
C2 C3 C2 121.7(9) . 22_665
C2 C3 H3 119.1 . .
C2 C3 H3 119.1 22_665 .
C2 C4 C5 120.8(7) . .
C2 C4 H4 119.6 . .
C5 C4 H4 119.6 . .
C4 C5 C4 118.9(9) 22_665 .
C4 C5 C6 120.5(5) 22_665 .
C4 C5 C6 120.5(5) . .
C4 C5 C11 120.3(5) 22_665 19_665
C4 C5 C11 120.3(5) . 19_665
C6 C5 C11 7(3) . 19_665
C11 C6 C7 77(9) 19_665 .
C11 C6 C10 109(6) 19_665 4
C7 C6 C10 59.8(15) . 4
C11 C6 C10 109(6) 19_665 19_665
C7 C6 C10 59.8(15) . 19_665
C10 C6 C10 95(4) 4 19_665
C11 C6 C5 96(10) 19_665 .
C7 C6 C5 172(5) . .
C10 C6 C5 123.9(17) 4 .
C10 C6 C5 123.9(17) 19_665 .
C11 C6 C12 50(5) 19_665 19_665
C7 C6 C12 59.4(17) . 19_665
C10 C6 C12 60.0(18) 4 19_665
C10 C6 C12 118.7(18) 19_665 19_665
C5 C6 C12 116(2) . 19_665
C11 C6 C12 50(5) 19_665 4
C7 C6 C12 59.4(17) . 4
C10 C6 C12 118.7(18) 4 4
C10 C6 C12 60.0(19) 19_665 4
C5 C6 C12 116(2) . 4
C12 C6 C12 83(4) 19_665 4
C11 C7 C6 9(4) 19_665 .
C11 C7 C10 69.9(15) 19_665 4
C6 C7 C10 65(2) . 4
C11 C7 C10 69.9(15) 19_665 19_665
C6 C7 C10 65(2) . 19_665
C10 C7 C10 101(4) 4 19_665
C11 C7 C12 66.1(14) 19_665 19_665
C6 C7 C12 72(2) . 19_665
C10 C7 C12 65(2) 4 19_665
C10 C7 C12 136.0(19) 19_665 19_665
C11 C7 C12 66.1(14) 19_665 4
C6 C7 C12 72(2) . 4
C10 C7 C12 136.0(19) 4 4
C10 C7 C12 65(2) 19_665 4
C12 C7 C12 94(4) 19_665 4
C11 C7 C9 130.9(18) 19_665 4
C6 C7 C9 126(2) . 4
C10 C7 C9 61.4(12) 4 4
C10 C7 C9 124(4) 19_665 4
C12 C7 C9 88.1(16) 19_665 4
C12 C7 C9 161(3) 4 4
C11 C7 C9 130.9(18) 19_665 19_665
C6 C7 C9 126(2) . 19_665
C10 C7 C9 124(4) 4 19_665
C10 C7 C9 61.4(12) 19_665 19_665
C12 C7 C9 161(3) 19_665 19_665
C12 C7 C9 88.1(16) 4 19_665
C9 C7 C9 84(2) 4 19_665
C11 C7 C13 123(2) 19_665 19_665
C6 C7 C13 128(2) . 19_665
C10 C7 C13 87.1(18) 4 19_665
C10 C7 C13 167.1(18) 19_665 19_665
C12 C7 C13 56.6(12) 19_665 19_665
C12 C7 C13 115(4) 4 19_665
C9 C7 C13 52.0(18) 4 19_665
C9 C7 C13 105.8(15) 19_665 19_665
C11 C7 C13 123(2) 19_665 4
C6 C7 C13 128(2) . 4
C10 C7 C13 167.1(18) 4 4
C10 C7 C13 87.1(18) 19_665 4
C12 C7 C13 115(4) 19_665 4
C12 C7 C13 56.6(12) 4 4
C9 C7 C13 105.8(15) 4 4
C9 C7 C13 52.0(18) 19_665 4
C13 C7 C13 83(3) 19_665 4
C11 C7 C8 170(4) 19_665 .
C6 C7 C8 179(4) . .
C10 C7 C8 115.3(15) 4 .
C10 C7 C8 115.3(15) 19_665 .
C12 C7 C8 108.0(19) 19_665 .
C12 C7 C8 108.0(19) 4 .
C9 C7 C8 54.0(9) 4 .
C9 C7 C8 54.0(9) 19_665 .
C13 C7 C8 51.8(10) 19_665 .
C13 C7 C8 51.8(10) 4 .
C13 C8 C13 98(3) 19_665 4
C13 C8 C13 180.0(18) 19_665 .
C13 C8 C13 82(3) 4 .
C13 C8 C13 82(3) 19_665 22_665
C13 C8 C13 180.0(18) 4 22_665
C13 C8 C13 98(3) . 22_665
C13 C8 C9 58(2) 19_665 4
C13 C8 C9 122.5(12) 4 4
C13 C8 C9 122(2) . 4
C13 C8 C9 57.5(12) 22_665 4
C13 C8 C9 122.5(12) 19_665 19_665
C13 C8 C9 58(2) 4 19_665
C13 C8 C9 57.5(12) . 19_665
C13 C8 C9 122(2) 22_665 19_665
C9 C8 C9 90(2) 4 19_665
C13 C8 C9 57.5(12) 19_665 .
C13 C8 C9 122(2) 4 .
C13 C8 C9 122.5(12) . .
C13 C8 C9 58(2) 22_665 .
C9 C8 C9 90(2) 4 .
C9 C8 C9 180.0(16) 19_665 .
C13 C8 C9 122(2) 19_665 22_665
C13 C8 C9 57.5(12) 4 22_665
C13 C8 C9 58(2) . 22_665
C13 C8 C9 122.5(12) 22_665 22_665
C9 C8 C9 180.0(16) 4 22_665
C9 C8 C9 90(2) 19_665 22_665
C9 C8 C9 90(2) . 22_665
C13 C8 C7 63.6(12) 19_665 .
C13 C8 C7 63.6(12) 4 .
C13 C8 C7 116.4(12) . .
C13 C8 C7 116.4(12) 22_665 .
C9 C8 C7 58.9(11) 4 .
C9 C8 C7 58.9(11) 19_665 .
C9 C8 C7 121.1(11) . .
C9 C8 C7 121.1(11) 22_665 .
C13 C8 C7 116.4(12) 19_665 19_665
C13 C8 C7 116.4(12) 4 19_665
C13 C8 C7 63.6(12) . 19_665
C13 C8 C7 63.6(12) 22_665 19_665
C9 C8 C7 121.1(11) 4 19_665
C9 C8 C7 121.1(11) 19_665 19_665
C9 C8 C7 58.9(11) . 19_665
C9 C8 C7 58.9(11) 22_665 19_665
C7 C8 C7 180.0(14) . 19_665
C13 C9 C13 85(2) 19_665 22_665
C13 C9 C8 60.8(12) 19_665 .
C13 C9 C8 60.7(14) 22_665 .
C13 C9 C10 176(2) 19_665 .
C13 C9 C10 91.0(14) 22_665 .
C8 C9 C10 118.2(13) . .
C13 C9 C7 127.9(19) 19_665 19_665
C13 C9 C7 68(2) 22_665 19_665
C8 C9 C7 67.1(11) . 19_665
C10 C9 C7 51.1(12) . 19_665
C13 C9 C12 131(2) 19_665 22_665
C13 C9 C12 45.4(11) 22_665 22_665
C8 C9 C12 88.5(14) . 22_665
C10 C9 C12 45.6(11) . 22_665
C7 C9 C12 43.3(13) 19_665 22_665
C13 C9 C9 42.8(17) 19_665 4
C13 C9 C9 42.6(12) 22_665 4
C8 C9 C9 45.1(10) . 4
C10 C9 C9 133.4(16) . 4
C7 C9 C9 96.9(19) 19_665 4
C12 C9 C9 87.8(17) 22_665 4
C13 C9 C9 92.5(15) 19_665 22_665
C13 C9 C9 92.5(15) 22_665 22_665
C8 C9 C9 44.9(10) . 22_665
C10 C9 C9 89.0(9) . 22_665
C7 C9 C9 48.0(11) 19_665 22_665
C12 C9 C9 90.0(10) 22_665 22_665
C9 C9 C9 90.000(2) 4 22_665
C13 C9 H9 59.5 19_665 .
C13 C9 H9 115.3 22_665 .
C8 C9 H9 120.3 . .
C10 C9 H9 121.4 . .
C7 C9 H9 172.6 19_665 .
C12 C9 H9 133.5 22_665 .
C9 C9 H9 89.4 4 .
C9 C9 H9 136.4 22_665 .
C7 C10 C6 55.2(15) 19_665 19_665
C7 C10 C11 52.0(14) 19_665 .
C6 C10 C11 7(3) 19_665 .
C7 C10 C12 61(2) 19_665 22_665
C6 C10 C12 66(3) 19_665 22_665
C11 C10 C12 59.2(13) . 22_665
C7 C10 C9 67.5(14) 19_665 .
C6 C10 C9 122.6(17) 19_665 .
C11 C10 C9 119.2(14) . .
C12 C10 C9 88.9(13) 22_665 .
C7 C10 C10 39.4(19) 19_665 22_665
C6 C10 C10 42.5(18) 19_665 22_665
C11 C10 C10 45.6(13) . 22_665
C12 C10 C10 91.1(16) 22_665 22_665
C9 C10 C10 91.0(9) . 22_665
C7 C10 C13 53.5(15) 19_665 22_665
C6 C10 C13 97(3) 19_665 22_665
C11 C10 C13 90.5(15) . 22_665
C12 C10 C13 45.6(11) 22_665 22_665
C9 C10 C13 43.3(11) . 22_665
C10 C10 C13 92.4(10) 22_665 22_665
C7 C10 H10 171.8 19_665 .
C6 C10 H10 117.1 19_665 .
C11 C10 H10 120.7 . .
C12 C10 H10 120.3 22_665 .
C9 C10 H10 120.1 . .
C10 C10 H10 133.8 22_665 .
C13 C10 H10 133.8 22_665 .
C6 C11 C7 94(10) 19_665 19_665
C6 C11 C12 124(5) 19_665 22_665
C7 C11 C12 63.8(16) 19_665 22_665
C6 C11 C12 124(5) 19_665 .
C7 C11 C12 63.8(16) 19_665 .
C12 C11 C12 92(3) 22_665 .
C6 C11 C10 64(6) 19_665 22_665
C7 C11 C10 58.1(14) 19_665 22_665
C12 C11 C10 121.9(13) 22_665 22_665
C12 C11 C10 61.4(18) . 22_665
C6 C11 C10 64(6) 19_665 .
C7 C11 C10 58.1(14) 19_665 .
C12 C11 C10 61.4(18) 22_665 .
C12 C11 C10 121.9(13) . .
C10 C11 C10 89(3) 22_665 .
C6 C11 C5 77(9) 19_665 19_665
C7 C11 C5 171(4) 19_665 19_665
C12 C11 C5 121.2(15) 22_665 19_665
C12 C11 C5 121.2(15) . 19_665
C10 C11 C5 116.7(17) 22_665 19_665
C10 C11 C5 116.7(17) . 19_665
C7 C12 C11 50.1(13) 19_665 .
C7 C12 C10 54(2) 19_665 22_665
C11 C12 C10 59.3(13) . 22_665
C7 C12 C13 69.9(14) 19_665 .
C11 C12 C13 120.1(14) . .
C10 C12 C13 89(2) 22_665 .
C7 C12 C6 49.0(14) 19_665 19_665
C11 C12 C6 6(3) . 19_665
C10 C12 C6 54(3) 22_665 19_665
C13 C12 C6 118.6(18) . 19_665
C7 C12 C9 48.6(14) 19_665 22_665
C11 C12 C9 89.9(14) . 22_665
C10 C12 C9 45.5(11) 22_665 22_665
C13 C12 C9 43.0(17) . 22_665
C6 C12 C9 86(2) 19_665 22_665
C7 C12 C12 42.8(19) 19_665 22_665
C11 C12 C12 44.0(15) . 22_665
C10 C12 C12 88.9(16) 22_665 22_665
C13 C12 C12 92.3(14) . 22_665
C6 C12 C12 48.3(18) 19_665 22_665
C9 C12 C12 90.0(10) 22_665 22_665
C7 C12 H12 168.4 19_665 .
C11 C12 H12 119.5 . .
C10 C12 H12 118.4 22_665 .
C13 C12 H12 120.3 . .
C6 C12 H12 120.1 19_665 .
C9 C12 H12 134.1 22_665 .
C12 C12 H12 135.8 22_665 .
C9 C13 C9 95(2) 19_665 22_665
C9 C13 C8 61.7(12) 19_665 .
C9 C13 C8 61.5(14) 22_665 .
C9 C13 C12 172(4) 19_665 .
C9 C13 C12 92(2) 22_665 .
C8 C13 C12 117.6(14) . .
C9 C13 C7 126.2(17) 19_665 19_665
C9 C13 C7 60(2) 22_665 19_665
C8 C13 C7 64.6(10) . 19_665
C12 C13 C7 53.5(12) . 19_665
C9 C13 C13 47.5(14) 19_665 4
C9 C13 C13 47.3(19) 22_665 4
C8 C13 C13 49.1(14) . 4
C12 C13 C13 139(3) . 4
C7 C13 C13 96(3) 19_665 4
C9 C13 C10 140(2) 19_665 22_665
C9 C13 C10 45.8(12) 22_665 22_665
C8 C13 C10 90.2(15) . 22_665
C12 C13 C10 45.9(15) . 22_665
C7 C13 C10 39.4(13) 19_665 22_665
C13 C13 C10 93(3) 4 22_665
C9 C13 H13 60.2 19_665 .
C9 C13 H13 116.9 22_665 .
C8 C13 H13 121.4 . .
C12 C13 H13 121.0 . .
C7 C13 H13 172.1 19_665 .
C13 C13 H13 85.4 4 .
C10 C13 H13 132.9 22_665 .

loop_
_geom_bond_atom_site_label_1
_geom_bond_atom_site_label_2
_geom_bond_distance
_geom_bond_site_symmetry_2
Cu1 O2 1.946(5) 25
Cu1 O2 1.946(5) 11
Cu1 O1 1.957(4) 23
Cu1 O1 1.957(4) .
Cu1 O1W 2.135(6) .
Cu1 Cu1 2.6592(17) 25
O1 C1 1.273(7) .
O2 C1 1.252(8) .
O2 Cu1 1.946(5) 25
C1 C2 1.451(10) .
C2 C3 1.387(8) .
C2 C4 1.390(9) .
C3 C2 1.387(8) 22_665
C3 H3 0.9300 .
C4 C5 1.398(9) .
C4 H4 0.9300 .
C5 C4 1.398(9) 22_665
C5 C6 1.421(16) .
C5 C11 1.45(2) 19_665
C6 C11 0.18(8) 19_665
C6 C7 1.175(17) .
C6 C10 1.30(4) 4
C6 C10 1.30(4) 19_665
C6 C12 1.48(5) 19_665
C6 C12 1.48(5) 4
C7 C11 1.15(3) 19_665
C7 C10 1.24(3) 4
C7 C10 1.24(3) 19_665
C7 C12 1.34(3) 19_665
C7 C12 1.34(3) 4
C7 C9 1.47(3) 4
C7 C9 1.47(3) 19_665
C7 C13 1.57(3) 19_665
C7 C13 1.57(3) 4
C7 C8 1.579(18) .
C8 C13 1.375(16) 19_665
C8 C13 1.375(16) 4
C8 C13 1.375(16) .
C8 C13 1.375(16) 22_665
C8 C9 1.386(16) 4
C8 C9 1.386(16) 19_665
C8 C9 1.386(16) .
C8 C9 1.386(16) 22_665
C8 C7 1.579(18) 19_665
C9 C13 1.33(3) 19_665
C9 C13 1.33(4) 22_665
C9 C10 1.395(16) .
C9 C7 1.47(3) 19_665
C9 C12 1.95(3) 22_665
C9 C9 1.96(4) 4
C9 C9 1.96(4) 22_665
C9 H9 0.9599 .
C10 C7 1.24(3) 19_665
C10 C6 1.30(4) 19_665
C10 C11 1.368(16) .
C10 C12 1.40(4) 22_665
C10 C10 1.91(5) 22_665
C10 C13 1.95(4) 22_665
C10 H10 0.9601 .
C11 C6 0.18(8) 19_665
C11 C7 1.15(3) 19_665
C11 C12 1.366(16) 22_665
C11 C12 1.366(16) .
C11 C10 1.368(16) 22_665
C11 C5 1.45(2) 19_665
C12 C7 1.34(3) 19_665
C12 C10 1.40(4) 22_665
C12 C13 1.392(16) .
C12 C6 1.48(5) 19_665
C12 C9 1.95(3) 22_665
C12 C12 1.97(5) 22_665
C12 H12 0.9599 .
C13 C9 1.33(3) 19_665
C13 C9 1.33(4) 22_665
C13 C7 1.57(3) 19_665
C13 C13 1.80(5) 4
C13 C10 1.95(4) 22_665
C13 H13 0.9602 .

loop_
_geom_torsion_atom_site_label_1
_geom_torsion_atom_site_label_2
_geom_torsion_atom_site_label_3
_geom_torsion_atom_site_label_4
_geom_torsion
_geom_torsion_site_symmetry_1
_geom_torsion_site_symmetry_2
_geom_torsion_site_symmetry_3
_geom_torsion_site_symmetry_4
O2 Cu1 O1 C1 -5.0(12) 25 . . .
O2 Cu1 O1 C1 -87.4(6) 11 . . .
O1 Cu1 O1 C1 80.1(6) 23 . . .
O1W Cu1 O1 C1 179.6(6) . . . .
Cu1 Cu1 O1 C1 -3.6(5) 25 . . .
Cu1 O2 C1 O1 -6.9(11) 25 . . .
Cu1 O2 C1 C2 173.2(5) 25 . . .
Cu1 O1 C1 O2 7.2(11) . . . .
Cu1 O1 C1 C2 -172.8(4) . . . .
O2 C1 C2 C3 -179.5(7) . . . .
O1 C1 C2 C3 0.5(11) . . . .
O2 C1 C2 C4 -4.2(11) . . . .
O1 C1 C2 C4 175.8(6) . . . .
C4 C2 C3 C2 -1.2(13) . . . 22_665
C1 C2 C3 C2 174.1(6) . . . 22_665
C3 C2 C4 C5 0.3(11) . . . .
C1 C2 C4 C5 -175.1(8) . . . .
C2 C4 C5 C4 0.5(16) . . . 22_665
C2 C4 C5 C6 -179(2) . . . .
C2 C4 C5 C11 172(2) . . . 19_665
C4 C5 C6 C11 90.2(17) 22_665 . . 19_665
C4 C5 C6 C11 -90.2(16) . . . 19_665
C4 C5 C6 C7 90.2(16) 22_665 . . .
C4 C5 C6 C7 -90.2(17) . . . .
C11 C5 C6 C7 0.00(4) 19_665 . . .
C4 C5 C6 C10 -153(3) 22_665 . . 4
C4 C5 C6 C10 27(6) . . . 4
C11 C5 C6 C10 117(4) 19_665 . . 4
C4 C5 C6 C10 -27(6) 22_665 . . 19_665
C4 C5 C6 C10 153(3) . . . 19_665
C11 C5 C6 C10 -117(4) 19_665 . . 19_665
C4 C5 C6 C12 138(2) 22_665 . . 19_665
C4 C5 C6 C12 -43(4) . . . 19_665
C11 C5 C6 C12 47(3) 19_665 . . 19_665
C4 C5 C6 C12 43(4) 22_665 . . 4
C4 C5 C6 C12 -138(2) . . . 4
C11 C5 C6 C12 -47(3) 19_665 . . 4
C10 C6 C7 C11 -121(2) 4 . . 19_665
C10 C6 C7 C11 121(2) 19_665 . . 19_665
C5 C6 C7 C11 0.00(9) . . . 19_665
C12 C6 C7 C11 -51(2) 19_665 . . 19_665
C12 C6 C7 C11 51(2) 4 . . 19_665
C11 C6 C7 C10 121(2) 19_665 . . 4
C10 C6 C7 C10 -117(5) 19_665 . . 4
C5 C6 C7 C10 121(2) . . . 4
C12 C6 C7 C10 71(2) 19_665 . . 4
C12 C6 C7 C10 172(4) 4 . . 4
C11 C6 C7 C10 -121(2) 19_665 . . 19_665
C10 C6 C7 C10 117(5) 4 . . 19_665
C5 C6 C7 C10 -121(2) . . . 19_665
C12 C6 C7 C10 -172(4) 19_665 . . 19_665
C12 C6 C7 C10 -71(2) 4 . . 19_665
C11 C6 C7 C12 51(2) 19_665 . . 19_665
C10 C6 C7 C12 -71(2) 4 . . 19_665
C10 C6 C7 C12 172(4) 19_665 . . 19_665
C5 C6 C7 C12 51(2) . . . 19_665
C12 C6 C7 C12 101(4) 4 . . 19_665
C11 C6 C7 C12 -51(2) 19_665 . . 4
C10 C6 C7 C12 -172(4) 4 . . 4
C10 C6 C7 C12 71(2) 19_665 . . 4
C5 C6 C7 C12 -51(2) . . . 4
C12 C6 C7 C12 -101(4) 19_665 . . 4
C11 C6 C7 C9 124(3) 19_665 . . 4
C10 C6 C7 C9 2(3) 4 . . 4
C10 C6 C7 C9 -115(5) 19_665 . . 4
C5 C6 C7 C9 124(3) . . . 4
C12 C6 C7 C9 73(4) 19_665 . . 4
C12 C6 C7 C9 174(4) 4 . . 4
C11 C6 C7 C9 -124(3) 19_665 . . 19_665
C10 C6 C7 C9 115(5) 4 . . 19_665
C10 C6 C7 C9 -2(3) 19_665 . . 19_665
C5 C6 C7 C9 -124(3) . . . 19_665
C12 C6 C7 C9 -174(4) 19_665 . . 19_665
C12 C6 C7 C9 -73(4) 4 . . 19_665
C11 C6 C7 C13 57(4) 19_665 . . 19_665
C10 C6 C7 C13 -64(4) 4 . . 19_665
C10 C6 C7 C13 179(5) 19_665 . . 19_665
C5 C6 C7 C13 57(4) . . . 19_665
C12 C6 C7 C13 7(4) 19_665 . . 19_665
C12 C6 C7 C13 108(5) 4 . . 19_665
C11 C6 C7 C13 -57(4) 19_665 . . 4
C10 C6 C7 C13 -179(5) 4 . . 4
C10 C6 C7 C13 64(4) 19_665 . . 4
C5 C6 C7 C13 -57(4) . . . 4
C12 C6 C7 C13 -108(5) 19_665 . . 4
C12 C6 C7 C13 -7(4) 4 . . 4
C11 C6 C7 C8 0.0(9) 19_665 . . .
C10 C6 C7 C8 -121(2) 4 . . .
C10 C6 C7 C8 121(3) 19_665 . . .
C5 C6 C7 C8 0.0(9) . . . .
C12 C6 C7 C8 -51(2) 19_665 . . .
C12 C6 C7 C8 51(3) 4 . . .
C11 C7 C8 C13 58(2) 19_665 . . 19_665
C6 C7 C8 C13 57.5(19) . . . 19_665
C10 C7 C8 C13 -64(3) 4 . . 19_665
C10 C7 C8 C13 179(4) 19_665 . . 19_665
C12 C7 C8 C13 7(3) 19_665 . . 19_665
C12 C7 C8 C13 108(4) 4 . . 19_665
C9 C7 C8 C13 -67(2) 4 . . 19_665
C9 C7 C8 C13 -178(3) 19_665 . . 19_665
C13 C7 C8 C13 115(4) 4 . . 19_665
C11 C7 C8 C13 -58(2) 19_665 . . 4
C6 C7 C8 C13 -58(3) . . . 4
C10 C7 C8 C13 -179(4) 4 . . 4
C10 C7 C8 C13 64(3) 19_665 . . 4
C12 C7 C8 C13 -108(4) 19_665 . . 4
C12 C7 C8 C13 -7(3) 4 . . 4
C9 C7 C8 C13 178(3) 4 . . 4
C9 C7 C8 C13 67(2) 19_665 . . 4
C13 C7 C8 C13 -115(4) 19_665 . . 4
C11 C7 C8 C13 -122(2) 19_665 . . .
C6 C7 C8 C13 -122.5(19) . . . .
C10 C7 C8 C13 116(3) 4 . . .
C10 C7 C8 C13 -1(4) 19_665 . . .
C12 C7 C8 C13 -173(3) 19_665 . . .
C12 C7 C8 C13 -72(4) 4 . . .
C9 C7 C8 C13 113(2) 4 . . .
C9 C7 C8 C13 2(3) 19_665 . . .
C13 C7 C8 C13 180.000(4) 19_665 . . .
C13 C7 C8 C13 -65(4) 4 . . .
C11 C7 C8 C13 122(2) 19_665 . . 22_665
C6 C7 C8 C13 122(3) . . . 22_665
C10 C7 C8 C13 1(4) 4 . . 22_665
C10 C7 C8 C13 -116(3) 19_665 . . 22_665
C12 C7 C8 C13 72(4) 19_665 . . 22_665
C12 C7 C8 C13 173(3) 4 . . 22_665
C9 C7 C8 C13 -2(3) 4 . . 22_665
C9 C7 C8 C13 -113(2) 19_665 . . 22_665
C13 C7 C8 C13 65(4) 19_665 . . 22_665
C13 C7 C8 C13 180.0 4 . . 22_665
C11 C7 C8 C9 124.2(14) 19_665 . . 4
C6 C7 C8 C9 124.2(12) . . . 4
C10 C7 C8 C9 3(2) 4 . . 4
C10 C7 C8 C9 -115(4) 19_665 . . 4
C12 C7 C8 C9 74(2) 19_665 . . 4
C12 C7 C8 C9 175(3) 4 . . 4
C9 C7 C8 C9 -112(3) 19_665 . . 4
C13 C7 C8 C9 67(2) 19_665 . . 4
C13 C7 C8 C9 -178(3) 4 . . 4
C11 C7 C8 C9 -124.2(14) 19_665 . . 19_665
C6 C7 C8 C9 -124(2) . . . 19_665
C10 C7 C8 C9 115(4) 4 . . 19_665
C10 C7 C8 C9 -3(2) 19_665 . . 19_665
C12 C7 C8 C9 -175(3) 19_665 . . 19_665
C12 C7 C8 C9 -74(2) 4 . . 19_665
C9 C7 C8 C9 112(3) 4 . . 19_665
C13 C7 C8 C9 178(3) 19_665 . . 19_665
C13 C7 C8 C9 -67(2) 4 . . 19_665
C11 C7 C8 C9 55.8(14) 19_665 . . .
C6 C7 C8 C9 56(2) . . . .
C10 C7 C8 C9 -65(4) 4 . . .
C10 C7 C8 C9 177(2) 19_665 . . .
C12 C7 C8 C9 5(3) 19_665 . . .
C12 C7 C8 C9 106(2) 4 . . .
C9 C7 C8 C9 -68(3) 4 . . .
C9 C7 C8 C9 180.000(2) 19_665 . . .
C13 C7 C8 C9 -2(3) 19_665 . . .
C13 C7 C8 C9 113(2) 4 . . .
C11 C7 C8 C9 -55.8(14) 19_665 . . 22_665
C6 C7 C8 C9 -55.8(12) . . . 22_665
C10 C7 C8 C9 -177(2) 4 . . 22_665
C10 C7 C8 C9 65(4) 19_665 . . 22_665
C12 C7 C8 C9 -106(2) 19_665 . . 22_665
C12 C7 C8 C9 -5(3) 4 . . 22_665
C9 C7 C8 C9 180.0 4 . . 22_665
C9 C7 C8 C9 68(3) 19_665 . . 22_665
C13 C7 C8 C9 -113(2) 19_665 . . 22_665
C13 C7 C8 C9 2(3) 4 . . 22_665
C11 C7 C8 C7 -22(2) 19_665 . . 19_665
C6 C7 C8 C7 -22(100) . . . 19_665
C10 C7 C8 C7 -143(3) 4 . . 19_665
C10 C7 C8 C7 100(4) 19_665 . . 19_665
C12 C7 C8 C7 -72(3) 19_665 . . 19_665
C12 C7 C8 C7 29(4) 4 . . 19_665
C9 C7 C8 C7 -146(3) 4 . . 19_665
C9 C7 C8 C7 103(3) 19_665 . . 19_665
C13 C7 C8 C7 -79(3) 19_665 . . 19_665
C13 C7 C8 C7 36(3) 4 . . 19_665
C13 C8 C9 C13 78(3) 4 . . 19_665
C13 C8 C9 C13 180.000(3) . . . 19_665
C13 C8 C9 C13 -102(3) 22_665 . . 19_665
C9 C8 C9 C13 -51(2) 4 . . 19_665
C9 C8 C9 C13 150(100) 19_665 . . 19_665
C9 C8 C9 C13 129(2) 22_665 . . 19_665
C7 C8 C9 C13 2(3) . . . 19_665
C7 C8 C9 C13 -178(3) 19_665 . . 19_665
C13 C8 C9 C13 102(3) 19_665 . . 22_665
C13 C8 C9 C13 180.000(2) 4 . . 22_665
C13 C8 C9 C13 -78(3) . . . 22_665
C9 C8 C9 C13 50.7(13) 4 . . 22_665
C9 C8 C9 C13 -108(100) 19_665 . . 22_665
C9 C8 C9 C13 -129.3(13) 22_665 . . 22_665
C7 C8 C9 C13 103.5(18) . . . 22_665
C7 C8 C9 C13 -76.5(18) 19_665 . . 22_665
C13 C8 C9 C10 175(2) 19_665 . . .
C13 C8 C9 C10 -106.2(16) 4 . . .
C13 C8 C9 C10 -5(2) . . . .
C13 C8 C9 C10 73.8(16) 22_665 . . .
C9 C8 C9 C10 124.6(16) 4 . . .
C9 C8 C9 C10 -35(100) 19_665 . . .
C9 C8 C9 C10 -55.4(16) 22_665 . . .
C7 C8 C9 C10 177.3(18) . . . .
C7 C8 C9 C10 -2.7(18) 19_665 . . .
C13 C8 C9 C7 178(3) 19_665 . . 19_665
C13 C8 C9 C7 -103.5(18) 4 . . 19_665
C13 C8 C9 C7 -2(3) . . . 19_665
C13 C8 C9 C7 76.5(18) 22_665 . . 19_665
C9 C8 C9 C7 127.3(19) 4 . . 19_665
C9 C8 C9 C7 -32(100) 19_665 . . 19_665
C9 C8 C9 C7 -52.7(19) 22_665 . . 19_665
C7 C8 C9 C7 180.000(3) . . . 19_665
C13 C8 C9 C12 139(2) 19_665 . . 22_665
C13 C8 C9 C12 -142.3(11) 4 . . 22_665
C13 C8 C9 C12 -41(2) . . . 22_665
C13 C8 C9 C12 37.7(11) 22_665 . . 22_665
C9 C8 C9 C12 88.5(14) 4 . . 22_665
C9 C8 C9 C12 -71(100) 19_665 . . 22_665
C9 C8 C9 C12 -91.5(14) 22_665 . . 22_665
C7 C8 C9 C12 141.2(16) . . . 22_665
C7 C8 C9 C12 -38.8(16) 19_665 . . 22_665
C13 C8 C9 C9 51(2) 19_665 . . 4
C13 C8 C9 C9 129.3(13) 4 . . 4
C13 C8 C9 C9 -129(2) . . . 4
C13 C8 C9 C9 -50.7(13) 22_665 . . 4
C9 C8 C9 C9 -159(100) 19_665 . . 4
C9 C8 C9 C9 180.000(1) 22_665 . . 4
C7 C8 C9 C9 52.7(19) . . . 4
C7 C8 C9 C9 -127.3(19) 19_665 . . 4
C13 C8 C9 C9 -129(2) 19_665 . . 22_665
C13 C8 C9 C9 -50.7(13) 4 . . 22_665
C13 C8 C9 C9 51(2) . . . 22_665
C13 C8 C9 C9 129.3(13) 22_665 . . 22_665
C9 C8 C9 C9 180.000(3) 4 . . 22_665
C9 C8 C9 C9 21(100) 19_665 . . 22_665
C7 C8 C9 C9 -127.3(19) . . . 22_665
C7 C8 C9 C9 52.7(19) 19_665 . . 22_665
C13 C9 C10 C7 78(28) 19_665 . . 19_665
C13 C9 C10 C7 60(2) 22_665 . . 19_665
C8 C9 C10 C7 3(2) . . . 19_665
C12 C9 C10 C7 59(2) 22_665 . . 19_665
C9 C9 C10 C7 57(3) 4 . . 19_665
C9 C9 C10 C7 -32(2) 22_665 . . 19_665
C13 C9 C10 C6 80(28) 19_665 . . 19_665
C13 C9 C10 C6 62(4) 22_665 . . 19_665
C8 C9 C10 C6 5(4) . . . 19_665
C7 C9 C10 C6 2(3) 19_665 . . 19_665
C12 C9 C10 C6 61(4) 22_665 . . 19_665
C9 C9 C10 C6 59(4) 4 . . 19_665
C9 C9 C10 C6 -30(4) 22_665 . . 19_665
C13 C9 C10 C11 73(28) 19_665 . . .
C13 C9 C10 C11 55(2) 22_665 . . .
C8 C9 C10 C11 -2(2) . . . .
C7 C9 C10 C11 -5(2) 19_665 . . .
C12 C9 C10 C11 53.3(15) 22_665 . . .
C9 C9 C10 C11 51(3) 4 . . .
C9 C9 C10 C11 -38(2) 22_665 . . .
C13 C9 C10 C12 19(28) 19_665 . . 22_665
C13 C9 C10 C12 1(2) 22_665 . . 22_665
C8 C9 C10 C12 -55.5(19) . . . 22_665
C7 C9 C10 C12 -59(2) 19_665 . . 22_665
C9 C9 C10 C12 -2(2) 4 . . 22_665
C9 C9 C10 C12 -91.1(16) 22_665 . . 22_665
C13 C9 C10 C10 110(28) 19_665 . . 22_665
C13 C9 C10 C10 92.4(15) 22_665 . . 22_665
C8 C9 C10 C10 35.6(13) . . . 22_665
C7 C9 C10 C10 32(2) 19_665 . . 22_665
C12 C9 C10 C10 91.1(16) 22_665 . . 22_665
C9 C9 C10 C10 89.0(8) 4 . . 22_665
C9 C9 C10 C10 0.000(2) 22_665 . . 22_665
C13 C9 C10 C13 18(27) 19_665 . . 22_665
C8 C9 C10 C13 -56.9(16) . . . 22_665
C7 C9 C10 C13 -60(2) 19_665 . . 22_665
C12 C9 C10 C13 -1(2) 22_665 . . 22_665
C9 C9 C10 C13 -3.4(15) 4 . . 22_665
C9 C9 C10 C13 -92.4(15) 22_665 . . 22_665
C7 C10 C11 C6 114(9) 19_665 . . 19_665
C12 C10 C11 C6 -171(9) 22_665 . . 19_665
C9 C10 C11 C6 120(8) . . . 19_665
C10 C10 C11 C6 61(8) 22_665 . . 19_665
C13 C10 C11 C6 154(8) 22_665 . . 19_665
C6 C10 C11 C7 -114(9) 19_665 . . 19_665
C12 C10 C11 C7 75(2) 22_665 . . 19_665
C9 C10 C11 C7 6(2) . . . 19_665
C10 C10 C11 C7 -53(3) 22_665 . . 19_665
C13 C10 C11 C7 40(2) 22_665 . . 19_665
C7 C10 C11 C12 -75(2) 19_665 . . 22_665
C6 C10 C11 C12 171(9) 19_665 . . 22_665
C9 C10 C11 C12 -69.0(16) . . . 22_665
C10 C10 C11 C12 -127.8(18) 22_665 . . 22_665
C13 C10 C11 C12 -35.0(11) 22_665 . . 22_665
C7 C10 C11 C12 -2(4) 19_665 . . .
C6 C10 C11 C12 -116(9) 19_665 . . .
C12 C10 C11 C12 73(3) 22_665 . . .
C9 C10 C11 C12 4(4) . . . .
C10 C10 C11 C12 -55(2) 22_665 . . .
C13 C10 C11 C12 38(3) 22_665 . . .
C7 C10 C11 C10 53(3) 19_665 . . 22_665
C6 C10 C11 C10 -61(8) 19_665 . . 22_665
C12 C10 C11 C10 127.8(18) 22_665 . . 22_665
C9 C10 C11 C10 59(3) . . . 22_665
C13 C10 C11 C10 92.9(18) 22_665 . . 22_665
C7 C10 C11 C5 172(4) 19_665 . . 19_665
C6 C10 C11 C5 58(8) 19_665 . . 19_665
C12 C10 C11 C5 -113(2) 22_665 . . 19_665
C9 C10 C11 C5 178(2) . . . 19_665
C10 C10 C11 C5 119(3) 22_665 . . 19_665
C13 C10 C11 C5 -148(2) 22_665 . . 19_665
C6 C11 C12 C7 -76(11) 19_665 . . 19_665
C12 C11 C12 C7 59(3) 22_665 . . 19_665
C10 C11 C12 C7 -66(2) 22_665 . . 19_665
C10 C11 C12 C7 2(3) . . . 19_665
C5 C11 C12 C7 -172(4) 19_665 . . 19_665
C6 C11 C12 C10 -10(10) 19_665 . . 22_665
C7 C11 C12 C10 66(2) 19_665 . . 22_665
C12 C11 C12 C10 125.6(18) 22_665 . . 22_665
C10 C11 C12 C10 68(3) . . . 22_665
C5 C11 C12 C10 -106(3) 19_665 . . 22_665
C6 C11 C12 C13 -78(11) 19_665 . . .
C7 C11 C12 C13 -1(4) 19_665 . . .
C12 C11 C12 C13 58(4) 22_665 . . .
C10 C11 C12 C13 -68(3) 22_665 . . .
C10 C11 C12 C13 1(5) . . . .
C5 C11 C12 C13 -173(3) 19_665 . . .
C7 C11 C12 C6 76(11) 19_665 . . 19_665
C12 C11 C12 C6 135(11) 22_665 . . 19_665
C10 C11 C12 C6 10(10) 22_665 . . 19_665
C10 C11 C12 C6 78(11) . . . 19_665
C5 C11 C12 C6 -96(10) 19_665 . . 19_665
C6 C11 C12 C9 -45(11) 19_665 . . 22_665
C7 C11 C12 C9 31(2) 19_665 . . 22_665
C12 C11 C12 C9 90(2) 22_665 . . 22_665
C10 C11 C12 C9 -35.6(11) 22_665 . . 22_665
C10 C11 C12 C9 33(3) . . . 22_665
C5 C11 C12 C9 -141(2) 19_665 . . 22_665
C6 C11 C12 C12 -135(11) 19_665 . . 22_665
C7 C11 C12 C12 -59(3) 19_665 . . 22_665
C10 C11 C12 C12 -125.6(18) 22_665 . . 22_665
C10 C11 C12 C12 -57(2) . . . 22_665
C5 C11 C12 C12 129(4) 19_665 . . 22_665
C13 C8 C13 C9 -173(9) 19_665 . . 19_665
C13 C8 C13 C9 -56.8(15) 4 . . 19_665
C13 C8 C13 C9 123.2(15) 22_665 . . 19_665
C9 C8 C13 C9 67(2) 4 . . 19_665
C9 C8 C13 C9 180.000(6) . . . 19_665
C9 C8 C13 C9 -113(2) 22_665 . . 19_665
C7 C8 C13 C9 -2(3) . . . 19_665
C7 C8 C13 C9 178(3) 19_665 . . 19_665
C13 C8 C13 C9 -60(9) 19_665 . . 22_665
C13 C8 C13 C9 56.6(18) 4 . . 22_665
C13 C8 C13 C9 -123.4(18) 22_665 . . 22_665
C9 C8 C13 C9 180.000(3) 4 . . 22_665
C9 C8 C13 C9 113(2) 19_665 . . 22_665
C9 C8 C13 C9 -67(2) . . . 22_665
C7 C8 C13 C9 111.7(19) . . . 22_665
C7 C8 C13 C9 -68.3(19) 19_665 . . 22_665
C13 C8 C13 C12 16(9) 19_665 . . .
C13 C8 C13 C12 132(4) 4 . . .
C13 C8 C13 C12 -48(4) 22_665 . . .
C9 C8 C13 C12 -104(3) 4 . . .
C9 C8 C13 C12 -171(4) 19_665 . . .
C9 C8 C13 C12 9(4) . . . .
C9 C8 C13 C12 76(3) 22_665 . . .
C7 C8 C13 C12 -173(3) . . . .
C7 C8 C13 C12 7(3) 19_665 . . .
C13 C8 C13 C7 9(9) 19_665 . . 19_665
C13 C8 C13 C7 125(3) 4 . . 19_665
C13 C8 C13 C7 -55(3) 22_665 . . 19_665
C9 C8 C13 C7 -111.7(19) 4 . . 19_665
C9 C8 C13 C7 -178(3) 19_665 . . 19_665
C9 C8 C13 C7 2(3) . . . 19_665
C9 C8 C13 C7 68.3(19) 22_665 . . 19_665
C7 C8 C13 C7 180.000(3) . . . 19_665
C13 C8 C13 C13 -116(9) 19_665 . . 4
C13 C8 C13 C13 180.000(1) 22_665 . . 4
C9 C8 C13 C13 123.4(18) 4 . . 4
C9 C8 C13 C13 56.8(15) 19_665 . . 4
C9 C8 C13 C13 -123.2(15) . . . 4
C9 C8 C13 C13 -56.6(18) 22_665 . . 4
C7 C8 C13 C13 55(3) . . . 4
C7 C8 C13 C13 -125(3) 19_665 . . 4
C13 C8 C13 C10 -22(9) 19_665 . . 22_665
C13 C8 C13 C10 94(2) 4 . . 22_665
C13 C8 C13 C10 -86(2) 22_665 . . 22_665
C9 C8 C13 C10 -142.7(12) 4 . . 22_665
C9 C8 C13 C10 151(2) 19_665 . . 22_665
C9 C8 C13 C10 -29(2) . . . 22_665
C9 C8 C13 C10 37.3(12) 22_665 . . 22_665
C7 C8 C13 C10 149.0(15) . . . 22_665
C7 C8 C13 C10 -31.0(15) 19_665 . . 22_665
C7 C12 C13 C9 -91(14) 19_665 . . 19_665
C11 C12 C13 C9 -90(14) . . . 19_665
C10 C12 C13 C9 -142(14) 22_665 . . 19_665
C6 C12 C13 C9 -96(14) 19_665 . . 19_665
C9 C12 C13 C9 -141(15) 22_665 . . 19_665
C12 C12 C13 C9 -54(14) 22_665 . . 19_665
C7 C12 C13 C9 50(2) 19_665 . . 22_665
C11 C12 C13 C9 51(4) . . . 22_665
C10 C12 C13 C9 -1(2) 22_665 . . 22_665
C6 C12 C13 C9 45(4) 19_665 . . 22_665
C12 C12 C13 C9 87.5(15) 22_665 . . 22_665
C7 C12 C13 C8 -8(3) 19_665 . . .
C11 C12 C13 C8 -7(5) . . . .
C10 C12 C13 C8 -60(3) 22_665 . . .
C6 C12 C13 C8 -14(5) 19_665 . . .
C9 C12 C13 C8 -58(2) 22_665 . . .
C12 C12 C13 C8 29(3) 22_665 . . .
C11 C12 C13 C7 1(3) . . . 19_665
C10 C12 C13 C7 -52(2) 22_665 . . 19_665
C6 C12 C13 C7 -5(3) 19_665 . . 19_665
C9 C12 C13 C7 -50(2) 22_665 . . 19_665
C12 C12 C13 C7 37(2) 22_665 . . 19_665
C7 C12 C13 C13 50(3) 19_665 . . 4
C11 C12 C13 C13 51(5) . . . 4
C10 C12 C13 C13 -2(3) 22_665 . . 4
C6 C12 C13 C13 45(5) 19_665 . . 4
C9 C12 C13 C13 -0.1(15) 22_665 . . 4
C12 C12 C13 C13 87.4(19) 22_665 . . 4
C7 C12 C13 C10 52(2) 19_665 . . 22_665
C11 C12 C13 C10 53(2) . . . 22_665
C6 C12 C13 C10 46(3) 19_665 . . 22_665
C9 C12 C13 C10 1(2) 22_665 . . 22_665
C12 C12 C13 C10 88.9(16) 22_665 . . 22_665

loop_
_platon_squeeze_void_nr
_platon_squeeze_void_average_x
_platon_squeeze_void_average_y
_platon_squeeze_void_average_z
_platon_squeeze_void_volume
_platon_squeeze_void_count_electrons
_platon_squeeze_void_content
1 -0.054 -0.039 -0.001 9627 2947 ' '
